data_2101643
loop_
_publ_author_name
'Lee, Chi-Rung'
'Wang, Chih-Chieh'
'Wang, Yu'

_publ_section_title
;
 Structural relationship of various squarates
;
_journal_issue 6
_journal_name_full 'Acta Crystallographica Section B'
_journal_page_first 966
_journal_page_last 975
_journal_paper_doi 10.1107/S0108768196009639
_journal_volume 52
_journal_year 1996
_chemical_formula_moiety '[Fe (H C4 O4 )2 (H2 O)4 ]'
_chemical_formula_sum 'C8 H10 Fe O12'
_chemical_formula_weight 354.00
_chemical_name_systematic ?
_space_group_IT_number 2
_symmetry_cell_setting triclinic
_symmetry_space_group_name_Hall '-P 1'
_symmetry_space_group_name_H-M 'P -1'
_cell_angle_alpha 66.846(12)
_cell_angle_beta 77.109(15)
_cell_angle_gamma 74.748(15)
_cell_formula_units_Z 1
_cell_length_a 5.1577(10)
_cell_length_b 7.4107(13)
_cell_length_c 8.7823(13)
_cell_measurement_reflns_used 25
_cell_measurement_temperature 298
_cell_measurement_theta_max 16.82
_cell_measurement_theta_min 9.29
_cell_volume 295.05(9)
_computing_data_reduction ' NRCVAX DATRD2 (Gabe, Le Page, Charland, Lee & White, 1989)'
_computing_molecular_graphics ' NRCVAX (Gabe, Le Page, Charland, Lee & White, 1989)'
_computing_publication_material ' NRCVAX TABLES (Gabe, Le Page, Charland, Lee & White, 1989)'
_computing_structure_refinement ' NRCVAX LSTSQ (Gabe, Le Page, Charland, Lee & White, 1989)'
_computing_structure_solution ' NRCVAX SOLVER (Gabe, Le Page, Charland, Lee & White, 1989)'
_diffrn_ambient_temperature 298
_diffrn_measurement_device 'Nonius CAD-4    '
_diffrn_measurement_method '\q/2\q b/P/b '
_diffrn_radiation_monochromator graphite
_diffrn_radiation_source 'xray tube'
_diffrn_radiation_type MoK\a
_diffrn_radiation_wavelength 0.7107
_diffrn_reflns_av_R_equivalents 0.014
_diffrn_reflns_limit_h_max 6
_diffrn_reflns_limit_h_min -6
_diffrn_reflns_limit_k_max 9
_diffrn_reflns_limit_k_min 0
_diffrn_reflns_limit_l_max 11
_diffrn_reflns_limit_l_min -9
_diffrn_reflns_number 1369
_diffrn_reflns_theta_max 27.5
_diffrn_reflns_theta_min 0.00
_diffrn_standards_decay_% 0.0
_diffrn_standards_interval_time 60
_diffrn_standards_number 3
_exptl_absorpt_coefficient_mu 1.34
_exptl_absorpt_correction_T_max 1.00
_exptl_absorpt_correction_T_min 0.92
_exptl_absorpt_correction_type '\y scan (North, Phillips & Mathews, 1968)'
_exptl_crystal_colour 'pale yellow'
_exptl_crystal_density_diffrn 1.992
_exptl_crystal_description octahedron
_exptl_crystal_F_000 180
_exptl_crystal_size_max 0.50
_exptl_crystal_size_mid 0.30
_exptl_crystal_size_min 0.27
_refine_diff_density_max 0.40
_refine_diff_density_min -0.56
_refine_ls_extinction_coef 3.105(208)x10^3^
_refine_ls_extinction_method 'Secondary (Larson, 1970)'
_refine_ls_goodness_of_fit_obs 3.43
_refine_ls_hydrogen_treatment 'H atoms placed in calculated positions'
_refine_ls_matrix_type atomblock
_refine_ls_number_parameters 104
_refine_ls_number_reflns 1287
_refine_ls_R_factor_all 0.029
_refine_ls_R_factor_obs 0.028
_refine_ls_shift/esd_max 0.006
_refine_ls_structure_factor_coef F
_refine_ls_weighting_details 'w = 1/\s^2^(F)'
_refine_ls_weighting_scheme calc
_refine_ls_wR_factor_all 0.028
_refine_ls_wR_factor_obs 0.028
_reflns_number_observed 1287
_reflns_number_total 1359
_reflns_observed_criterion 'Inet > 2.0\s(Inet)'
_cod_data_source_file oa0002.cif
_cod_data_source_block 4
_cod_depositor_comments
;
The following automatic conversions were performed:
'_symmetry_cell_setting' value 'Triclinic' changed to 'triclinic'
according to '/home/saulius/struct/CIF-dictionaries/cif_core.dic'
dictionary named 'cif_core.dic' version 2.4.1 from 2010-06-29.

Automatic conversion script
Id: cif_fix_enum 1527 2010-12-29 10:47:43Z saulius 

The following automatic conversions were performed:

'_symmetry_cell_setting' value 'Triclinic' changed to 'triclinic'
according to /home/saulius/struct/CIF-dictionaries/cif_core.dic
dictionary named 'cif_core.dic' version 2.4.1 from 2010-06-29.

Automatic conversion script
Id: cif_fix_values 1715 2011-07-08 13:25:40Z adriana 

The following automatic conversions were performed:

'_refine_ls_weighting_scheme' value '1/\s^2^(F)' was changed to
'calc'. New tag '_refine_ls_weighting_details' was created. The value
of the new tag was set to 'w = 1/\s^2^(F)'.

Automatic conversion script
Id: cif_fix_values 3143 2015-03-26 13:38:13Z robertas 
;
_cod_database_code 2101643

loop_
_symmetry_equiv_pos_as_xyz
x,y,z
-x,-y,-z

loop_
_atom_site_aniso_label
_atom_site_aniso_U_11
_atom_site_aniso_U_22
_atom_site_aniso_U_33
_atom_site_aniso_U_12
_atom_site_aniso_U_13
_atom_site_aniso_U_23
_atom_site_aniso_type_symbol
Fe 0.0137(2) 0.0224(3) 0.0186(3) -0.00019(18) -0.00281(17) -0.01149(19) Fe
O1 0.0248(9) 0.0359(10) 0.0253(9) 0.0002(7) 0.0019(7) -0.0204(8) O
O2 0.0153(8) 0.0287(9) 0.0207(8) 0.0051(6) -0.0072(6) -0.0129(7) O
O3 0.0161(8) 0.0333(9) 0.0258(9) 0.0059(7) -0.0043(7) -0.0196(8) O
O4 0.0231(8) 0.0308(9) 0.0272(9) 0.0051(7) -0.0134(7) -0.0147(7) O
O5 0.0174(8) 0.0381(10) 0.0195(8) 0.0021(7) -0.0050(6) -0.0124(7) O
O6 0.0180(8) 0.0235(8) 0.0233(8) -0.0013(6) -0.0061(6) -0.0103(7) O
C1 0.0151(10) 0.0191(11) 0.0167(10) -0.0034(9) -0.0001(8) -0.0070(9) C
C2 0.0142(10) 0.0175(10) 0.0177(10) -0.0009(8) -0.0013(8) -0.0075(9) C
C3 0.0134(10) 0.0186(11) 0.0187(11) -0.0015(8) -0.0025(8) -0.0082(9) C
C4 0.0165(11) 0.0184(11) 0.0194(11) -0.0016(9) -0.0024(8) -0.0084(9) C

loop_
_atom_site_label
_atom_site_fract_x
_atom_site_fract_y
_atom_site_fract_z
_atom_site_U_iso_or_equiv
_atom_site_thermal_displace_type
_atom_site_refinement_flags
_atom_site_type_symbol
Fe 0.00000 0.00000 0.00000 0.0174(3) Uani S Fe
O1 -0.2615(3) 0.0862(2) 0.19066(19) 0.0278(10) Uani . O
O2 -0.1897(3) 0.1254(2) 0.53281(18) 0.0214(9) Uani . O
O3 -0.7711(3) 0.4117(2) 0.53689(18) 0.0241(9) Uani . O
O4 -0.8495(3) 0.3801(2) 0.19112(19) 0.0260(9) Uani . O
O5 0.2673(3) -0.1775(2) 0.16862(18) 0.0254(10) Uani . O
O6 -0.1909(3) -0.2555(2) 0.06518(18) 0.0209(9) Uani . O
C1 -0.3965(4) 0.1816(3) 0.2792(3) 0.0171(11) Uani . C
C2 -0.3689(4) 0.2009(3) 0.4323(3) 0.0167(11) Uani . C
C3 -0.6291(4) 0.3283(3) 0.4359(3) 0.0167(11) Uani . C
C4 -0.6668(4) 0.3156(3) 0.2802(3) 0.0179(11) Uani . C
H1 0.000 0.000 0.500 0.063(13) Uiso S H
H2 -1.000 0.500 0.500 0.15(3) Uiso S H
H3 0.227 -0.160 0.274 0.052(9) Uiso . H
H4 0.454 -0.227 0.139 0.092(13) Uiso . H
H5 -0.171 -0.290 -0.032 0.047(8) Uiso . H
H6 -0.096 -0.367 0.146 0.073(11) Uiso . H

loop_
_atom_type_symbol
_atom_type_scat_dispersion_real
_atom_type_scat_dispersion_imag
_atom_type_scat_source
Fe 0.301 0.845 'International Tables Vol. IV Table 2.2B'
C 0.002 0.002 'International Tables Vol. IV Table 2.2B'
O 0.008 0.006 'International Tables Vol. IV Table 2.2B'
H 0.000 0.000 'International Tables Vol. IV Table 2.2B'

loop_
_geom_angle_atom_site_label_1
_geom_angle_atom_site_label_2
_geom_angle_atom_site_label_3
_geom_angle_site_symmetry_1
_geom_angle_site_symmetry_3
_geom_angle
_geom_angle_publ_flag
O1 Fe O1 ? 2_555 180.0 no
O1 Fe O5 ? ? 89.29(6) no
O1 Fe O5 ? 2_555 90.71(6) no
O1 Fe O6 ? ? 90.74(6) no
O1 Fe O6 ? 2_555 89.26(6) no
O1 Fe O5 2_555 ? 90.71(6) no
O1 Fe O5 2_555 2_555 89.29(6) no
O1 Fe O6 2_555 ? 89.26(6) no
O1 Fe O6 2_555 2_555 90.74(6) no
O5 Fe O5 ? 2_555 179.9 no
O5 Fe O6 ? ? 88.89(6) no
O5 Fe O6 ? 2_555 91.11(6) no
O5 Fe O6 2_555 ? 91.11(6) no
O5 Fe O6 2_555 2_555 88.89(6) no
O6 Fe O6 ? 2_555 180.0 no
Fe O1 C1 ? ? 164.15(15) no
C2 O2 H1 ? ? 115.29(14) no
C2 O2 H3 ? 2_556 124.53(13) no
H1 O2 H3 ? 2_556 119.38(10) no
C3 O3 H2 ? ? 113.84(14) no
C4 O4 H5 ? 2_455 119.80(14) no
Fe O5 H3 ? ? 115.55(12) no
Fe O5 H4 ? ? 124.81(12) no
H3 O5 H4 ? ? 113.91(15) no
Fe O6 H4 ? 1_455 117.85(7) no
Fe O6 H5 ? ? 109.23(11) no
Fe O6 H6 ? ? 108.17(10) no
H4 O6 H5 1_455 ? 104.80(11) no
H4 O6 H6 1_455 ? 109.01(11) no
H5 O6 H6 ? ? 107.32(14) no
O1 C1 C2 ? ? 135.84(19) no
O1 C1 C4 ? ? 135.32(19) no
C2 C1 C4 ? ? 88.74(16) no
O2 C2 C1 ? ? 134.84(18) no
O2 C2 C3 ? ? 133.10(18) no
C1 C2 C3 ? ? 91.96(16) no
O3 C3 C2 ? ? 134.22(19) no
O3 C3 C4 ? ? 135.38(19) no
C2 C3 C4 ? ? 90.36(16) no
O4 C4 C1 ? ? 135.05(19) no
O4 C4 C3 ? ? 135.92(19) no
C1 C4 C3 ? ? 88.95(16) no
O2 H1 O2 ? 2_556 179.9 no
O3 H2 O3 ? 2_366 180.0 no
O2 H3 O5 2_556 ? 173.86(10) no
O2 H3 H4 2_556 ? 141.44(5) no
O5 H3 H4 ? ? 32.91(9) no
O5 H4 O6 ? 1_655 165.62(11) no
O5 H4 H3 ? ? 33.17(9) no
O6 H4 H3 1_655 ? 142.97(5) no
O4 H5 O6 2_455 ? 172.76(10) no
O4 H5 H6 2_455 ? 139.07(5) no
O6 H5 H6 ? ? 36.19(9) no
O6 H6 H5 ? ? 36.49(9) no

loop_
_geom_bond_atom_site_label_1
_geom_bond_atom_site_label_2
_geom_bond_distance
_geom_bond_publ_flag
Fe O1 2.1002(15) no
Fe O5 2.0614(15) no
Fe O6 2.1815(15) no
O1 C1 1.233(3) no
O2 C2 1.284(3) no
O2 H1 1.2289(14) no
O3 C3 1.268(2) no
O3 H2 1.2349(14) no
O4 C4 1.235(3) no
O5 H3 0.9585(15) no
O5 H4 0.9519(15) no
O6 H5 0.9585(14) no
O6 H6 0.9519(15) no
C1 C2 1.448(3) no
C1 C4 1.484(3) no
C2 C3 1.425(3) no
C3 C4 1.465(3) no

loop_
_geom_contact_atom_site_label_1
_geom_contact_atom_site_label_2
_geom_contact_distance
_geom_contact_site_symmetry_2
_geom_contact_publ_flag
O2 H3 1.7713(14) 2_556 no
O4 H5 1.7458(15) 2_455 no
O6 H4 1.7876(15) 1_455 no
H3 H4 1.6014(3) ? no
H4 O6 1.7876(15) 1_655 no
H5 H6 1.5389(3) ? no
